data_2234247
loop_
_publ_author_name
'Tiekink, Edward R. T.'
'Wardell, Solange M. S. V.'
'Wardell, James L.'

_publ_section_title
;
 3,5-Dimethyl-1-(4-nitrophenyl)-1<i>H</i>-pyrazole
;
_journal_coeditor_code HG5187
_journal_issue 4
_journal_name_full 'Acta Crystallographica Section E'
_journal_page_first o1018
_journal_paper_doi 10.1107/S1600536812009579
_journal_volume 68
_journal_year 2012
_chemical_formula_iupac 'C11 H11 N3 O2'
_chemical_formula_moiety 'C11 H11 N3 O2'
_chemical_formula_sum 'C11 H11 N3 O2'
_chemical_formula_weight 217.23
_chemical_name_systematic
;
3,5-Dimethyl-1-(4-nitrophenyl)-1<i>H</i>-pyrazole
;
_space_group_IT_number 29
_symmetry_cell_setting orthorhombic
_symmetry_space_group_name_Hall 'P 2c -2ac'
_symmetry_space_group_name_H-M 'P c a 21'
_atom_sites_solution_hydrogens geom
_atom_sites_solution_primary direct
_atom_sites_solution_secondary difmap
_audit_creation_method SHELXL-97
_cell_angle_alpha 90.00
_cell_angle_beta 90.00
_cell_angle_gamma 90.00
_cell_formula_units_Z 4
_cell_length_a 21.3909(13)
_cell_length_b 3.8653(2)
_cell_length_c 12.4514(8)
_cell_measurement_reflns_used 6528
_cell_measurement_temperature 120(2)
_cell_measurement_theta_max 27.48
_cell_measurement_theta_min 2.91
_cell_volume 1029.51(11)
_computing_cell_refinement 'DENZO (Otwinowski & Minor, 1997) and COLLECT (Hooft, 1998)'
_computing_data_collection 'COLLECT (Hooft, 1998)'
_computing_data_reduction 'DENZO (Otwinowski & Minor, 1997) and COLLECT (Hooft, 1998)'
_computing_molecular_graphics 'ORTEP-3 (Farrugia, 1997) and DIAMOND (Brandenburg, 2006)'
_computing_publication_material 'publCIF (Westrip, 2010)'
_computing_structure_refinement 'SHELXL97 (Sheldrick, 2008)'
_computing_structure_solution 'SHELXS97 (Sheldrick, 2008)'
_diffrn_ambient_temperature 120(2)
_diffrn_detector_area_resol_mean 28.5714
_diffrn_measured_fraction_theta_full 0.984
_diffrn_measured_fraction_theta_max 0.984
_diffrn_measurement_device
;
AFC12 (Right): Kappa 3 circle
;
_diffrn_measurement_device_type
;
Rigaku Saturn724+
;
_diffrn_measurement_method 'profile data from \w-scans'
_diffrn_radiation_monochromator Confocal
_diffrn_radiation_type 'Mo K\a'
_diffrn_radiation_wavelength 0.71073
_diffrn_reflns_av_R_equivalents 0.0458
_diffrn_reflns_av_sigmaI/netI 0.0277
_diffrn_reflns_limit_h_max 25
_diffrn_reflns_limit_h_min -27
_diffrn_reflns_limit_k_max 5
_diffrn_reflns_limit_k_min -4
_diffrn_reflns_limit_l_max 10
_diffrn_reflns_limit_l_min -16
_diffrn_reflns_number 6055
_diffrn_reflns_theta_full 27.48
_diffrn_reflns_theta_max 27.48
_diffrn_reflns_theta_min 3.27
_diffrn_standards_decay_% 0
_exptl_absorpt_coefficient_mu 0.100
_exptl_absorpt_correction_T_max 1.000000
_exptl_absorpt_correction_T_min 0.597643
_exptl_absorpt_correction_type multi-scan
_exptl_absorpt_process_details '(SADABS; Sheldrick, 2007)'
_exptl_crystal_colour light-yellow
_exptl_crystal_density_diffrn 1.402
_exptl_crystal_density_method 'not measured'
_exptl_crystal_description plate
_exptl_crystal_F_000 456
_exptl_crystal_size_max 0.26
_exptl_crystal_size_mid 0.19
_exptl_crystal_size_min 0.04
_refine_diff_density_max 0.164
_refine_diff_density_min -0.202
_refine_ls_extinction_method none
_refine_ls_goodness_of_fit_ref 1.093
_refine_ls_hydrogen_treatment constr
_refine_ls_matrix_type full
_refine_ls_number_parameters 147
_refine_ls_number_reflns 1202
_refine_ls_number_restraints 1
_refine_ls_restrained_S_all 1.093
_refine_ls_R_factor_all 0.0398
_refine_ls_R_factor_gt 0.0371
_refine_ls_shift/su_max 0.000
_refine_ls_shift/su_mean 0.000
_refine_ls_structure_factor_coef Fsqd
_refine_ls_weighting_details 'calc w=1/[\s^2^(Fo^2^)+(0.0563P)^2^+0.2711P] where P=(Fo^2^+2Fc^2^)/3'
_refine_ls_weighting_scheme calc
_refine_ls_wR_factor_gt 0.0976
_refine_ls_wR_factor_ref 0.1009
_reflns_number_gt 1148
_reflns_number_total 1202
_reflns_threshold_expression I>2\s(I)
_cod_data_source_file hg5187.cif
_cod_data_source_block I
_cod_database_code 2234247
_cod_database_fobs_code 2234247

loop_
_symmetry_equiv_pos_as_xyz
'x, y, z'
'-x, -y, z+1/2'
'-x+1/2, y, z+1/2'
'x+1/2, -y, z'

loop_
_atom_site_type_symbol
_atom_site_label
_atom_site_fract_x
_atom_site_fract_y
_atom_site_fract_z
_atom_site_U_iso_or_equiv
_atom_site_adp_type
_atom_site_calc_flag
_atom_site_refinement_flags
_atom_site_occupancy
_atom_site_symmetry_multiplicity
O O1 0.25661(11) 0.8154(7) 0.1996(2) 0.0529(6) Uani d . 1 1
O O2 0.19518(9) 0.7062(6) 0.0666(2) 0.0479(6) Uani d . 1 1
N N1 0.44986(9) 0.1859(5) -0.12778(15) 0.0229(4) Uani d . 1 1
N N2 0.50113(9) 0.0689(5) -0.07183(17) 0.0246(4) Uani d . 1 1
N N3 0.24680(11) 0.7002(5) 0.1097(2) 0.0348(5) Uani d . 1 1
C C1 0.45879(11) 0.1711(6) -0.23678(19) 0.0246(5) Uani d . 1 1
C C2 0.54135(11) -0.0271(6) -0.14708(19) 0.0260(5) Uani d . 1 1
C C3 0.51697(11) 0.0328(6) -0.2510(2) 0.0274(5) Uani d . 1 1
H H3 0.5371 -0.0138 -0.3175 0.033 Uiso calc R 1 1
C C4 0.60413(11) -0.1723(7) -0.1187(2) 0.0308(5) Uani d . 1 1
H H4A 0.6188 -0.0674 -0.0517 0.046 Uiso calc R 1 1
H H4B 0.6339 -0.1211 -0.1765 0.046 Uiso calc R 1 1
H H4C 0.6008 -0.4234 -0.1095 0.046 Uiso calc R 1 1
C C5 0.41435(12) 0.3090(7) -0.3190(2) 0.0313(5) Uani d . 1 1
H H5A 0.3823 0.1346 -0.3344 0.047 Uiso calc R 1 1
H H5B 0.4372 0.3637 -0.3850 0.047 Uiso calc R 1 1
H H5C 0.3943 0.5191 -0.2914 0.047 Uiso calc R 1 1
C C6 0.39825(10) 0.3116(6) -0.06913(18) 0.0225(5) Uani d . 1 1
C C7 0.40877(11) 0.4650(6) 0.03071(18) 0.0251(5) Uani d . 1 1
H H7 0.4502 0.4872 0.0574 0.030 Uiso calc R 1 1
C C8 0.35886(11) 0.5849(6) 0.0909(2) 0.0267(5) Uani d . 1 1
H H8 0.3654 0.6858 0.1595 0.032 Uiso calc R 1 1
C C9 0.29891(11) 0.5547(6) 0.0488(2) 0.0274(5) Uani d . 1 1
C C10 0.28776(11) 0.4044(6) -0.0498(2) 0.0282(5) Uani d . 1 1
H H10 0.2463 0.3888 -0.0769 0.034 Uiso calc R 1 1
C C11 0.33738(11) 0.2765(6) -0.1088(2) 0.0259(5) Uani d . 1 1
H H11 0.3302 0.1657 -0.1758 0.031 Uiso calc R 1 1

loop_
_atom_site_aniso_label
_atom_site_aniso_U_11
_atom_site_aniso_U_22
_atom_site_aniso_U_33
_atom_site_aniso_U_12
_atom_site_aniso_U_13
_atom_site_aniso_U_23
O1 0.0478(12) 0.0660(13) 0.0448(13) 0.0087(12) 0.0146(10) -0.0132(11)
O2 0.0249(9) 0.0550(13) 0.0640(14) 0.0063(9) 0.0092(9) 0.0016(11)
N1 0.0223(9) 0.0249(9) 0.0216(9) -0.0003(7) -0.0012(7) 0.0011(7)
N2 0.0227(8) 0.0262(10) 0.0249(9) 0.0020(7) -0.0012(7) 0.0005(9)
N3 0.0300(11) 0.0318(11) 0.0427(13) 0.0032(9) 0.0117(10) 0.0062(10)
C1 0.0273(11) 0.0239(10) 0.0225(10) -0.0041(9) -0.0019(9) -0.0004(9)
C2 0.0279(11) 0.0224(10) 0.0275(11) -0.0021(9) -0.0009(9) -0.0003(9)
C3 0.0330(12) 0.0252(11) 0.0241(11) -0.0025(9) 0.0028(9) -0.0035(9)
C4 0.0271(11) 0.0329(13) 0.0324(13) 0.0019(9) 0.0016(9) -0.0002(11)
C5 0.0337(12) 0.0368(14) 0.0233(10) -0.0035(11) -0.0046(9) 0.0038(10)
C6 0.0236(10) 0.0202(10) 0.0238(11) 0.0000(7) 0.0009(8) 0.0023(9)
C7 0.0245(10) 0.0252(11) 0.0254(10) 0.0001(8) -0.0016(9) 0.0033(10)
C8 0.0296(11) 0.0260(11) 0.0246(11) -0.0015(9) 0.0037(9) 0.0019(9)
C9 0.0250(11) 0.0260(11) 0.0312(12) 0.0019(9) 0.0073(9) 0.0059(10)
C10 0.0206(10) 0.0297(11) 0.0345(13) -0.0020(9) -0.0014(9) 0.0060(10)
C11 0.0270(10) 0.0240(11) 0.0268(11) -0.0025(9) -0.0042(9) 0.0012(9)

loop_
_atom_type_symbol
_atom_type_description
_atom_type_scat_dispersion_real
_atom_type_scat_dispersion_imag
_atom_type_scat_source
C C 0.0033 0.0016 'International Tables Vol C Tables 4.2.6.8 and 6.1.1.4'
H H 0.0000 0.0000 'International Tables Vol C Tables 4.2.6.8 and 6.1.1.4'
N N 0.0061 0.0033 'International Tables Vol C Tables 4.2.6.8 and 6.1.1.4'
O O 0.0106 0.0060 'International Tables Vol C Tables 4.2.6.8 and 6.1.1.4'

loop_
_geom_angle_atom_site_label_1
_geom_angle_atom_site_label_2
_geom_angle_atom_site_label_3
_geom_angle
C1 N1 N2 112.11(19)
C1 N1 C6 129.48(19)
N2 N1 C6 118.37(19)
C2 N2 N1 104.56(19)
O1 N3 O2 123.2(2)
O1 N3 C9 119.0(2)
O2 N3 C9 117.8(2)
C3 C1 N1 105.7(2)
C3 C1 C5 129.1(2)
N1 C1 C5 125.0(2)
N2 C2 C3 111.2(2)
N2 C2 C4 121.4(2)
C3 C2 C4 127.4(2)
C1 C3 C2 106.4(2)
C1 C3 H3 126.8
C2 C3 H3 126.8
C2 C4 H4A 109.5
C2 C4 H4B 109.5
H4A C4 H4B 109.5
C2 C4 H4C 109.5
H4A C4 H4C 109.5
H4B C4 H4C 109.5
C1 C5 H5A 109.5
C1 C5 H5B 109.5
H5A C5 H5B 109.5
C1 C5 H5C 109.5
H5A C5 H5C 109.5
H5B C5 H5C 109.5
C7 C6 C11 120.4(2)
C7 C6 N1 118.8(2)
C11 C6 N1 120.8(2)
C8 C7 C6 120.0(2)
C8 C7 H7 120.0
C6 C7 H7 120.0
C7 C8 C9 118.6(2)
C7 C8 H8 120.7
C9 C8 H8 120.7
C10 C9 C8 122.1(2)
C10 C9 N3 119.5(2)
C8 C9 N3 118.4(2)
C9 C10 C11 119.4(2)
C9 C10 H10 120.3
C11 C10 H10 120.3
C10 C11 C6 119.5(2)
C10 C11 H11 120.3
C6 C11 H11 120.3

loop_
_geom_bond_atom_site_label_1
_geom_bond_atom_site_label_2
_geom_bond_distance
O1 N3 1.222(3)
O2 N3 1.228(3)
N1 C1 1.372(3)
N1 N2 1.376(3)
N1 C6 1.410(3)
N2 C2 1.325(3)
N3 C9 1.461(3)
C1 C3 1.366(3)
C1 C5 1.495(3)
C2 C3 1.414(3)
C2 C4 1.498(3)
C3 H3 0.9500
C4 H4A 0.9800
C4 H4B 0.9800
C4 H4C 0.9800
C5 H5A 0.9800
C5 H5B 0.9800
C5 H5C 0.9800
C6 C7 1.396(3)
C6 C11 1.399(3)
C7 C8 1.384(3)
C7 H7 0.9500
C8 C9 1.390(3)
C8 H8 0.9500
C9 C10 1.379(4)
C10 C11 1.382(3)
C10 H10 0.9500
C11 H11 0.9500

loop_
_geom_torsion_atom_site_label_1
_geom_torsion_atom_site_label_2
_geom_torsion_atom_site_label_3
_geom_torsion_atom_site_label_4
_geom_torsion
C1 N1 N2 C2 -1.6(2)
C6 N1 N2 C2 -179.38(19)
N2 N1 C1 C3 1.4(3)
C6 N1 C1 C3 178.9(2)
N2 N1 C1 C5 -174.1(2)
C6 N1 C1 C5 3.4(4)
N1 N2 C2 C3 1.1(2)
N1 N2 C2 C4 -179.9(2)
N1 C1 C3 C2 -0.7(3)
C5 C1 C3 C2 174.6(2)
N2 C2 C3 C1 -0.3(3)
C4 C2 C3 C1 -179.2(2)
C1 N1 C6 C7 -147.5(2)
N2 N1 C6 C7 29.9(3)
C1 N1 C6 C11 34.0(3)
N2 N1 C6 C11 -148.7(2)
C11 C6 C7 C8 -0.3(3)
N1 C6 C7 C8 -178.8(2)
C6 C7 C8 C9 -1.2(3)
C7 C8 C9 C10 1.1(4)
C7 C8 C9 N3 -176.4(2)
O1 N3 C9 C10 176.0(2)
O2 N3 C9 C10 -5.4(3)
O1 N3 C9 C8 -6.5(3)
O2 N3 C9 C8 172.1(2)
C8 C9 C10 C11 0.5(4)
N3 C9 C10 C11 178.0(2)
C9 C10 C11 C6 -2.0(3)
C7 C6 C11 C10 1.9(3)
N1 C6 C11 C10 -179.6(2)

loop_
_cod_related_entry_id
_cod_related_entry_database
_cod_related_entry_code
1 ChemSpider 221650
